data_7126744
loop_
_publ_author_name
'Ward, Jas S.'
'Fiorini, Giorgia'
'Frontera, Antonio'
'Rissanen, Kari'

_publ_section_title
;
 Asymmetric [N-I-N]<sup>+</sup> halonium complexes.
;
_journal_issue 60
_journal_name_full 'Chemical communications (Cambridge, England)'
_journal_page_first 8428
_journal_page_last 8431
_journal_paper_doi 10.1039/d0cc02758h
_journal_volume 56
_journal_year 2020
_chemical_formula_moiety 'C12 H15 Ag N3, F6 P'
_chemical_formula_sum 'C12 H15 Ag F6 N3 P'
_chemical_formula_weight 454.11
_space_group_crystal_system monoclinic
_space_group_IT_number 14
_space_group_name_Hall '-P 2yn'
_space_group_name_H-M_alt 'P 1 21/n 1'
_atom_sites_solution_hydrogens geom
_atom_sites_solution_primary dual
_audit_creation_date 2019-12-10
_audit_creation_method
;
Olex2 1.2
(compiled 2018.05.29 svn.r3508 for OlexSys, GUI svn.r5506)
;
_audit_update_record
;
2020-04-15 deposited with the CCDC.	2020-06-19 downloaded from the CCDC.
;
_cell_angle_alpha 90
_cell_angle_beta 100.629(3)
_cell_angle_gamma 90
_cell_formula_units_Z 4
_cell_length_a 7.8394(5)
_cell_length_b 14.2529(8)
_cell_length_c 14.6397(8)
_cell_measurement_reflns_used 3114
_cell_measurement_temperature 170
_cell_measurement_theta_max 27.878
_cell_measurement_theta_min 0.407
_cell_volume 1607.69(16)
_computing_cell_refinement 'DENZO/SCALEPACK (Otwinowski & Minor, 1997)'
_computing_data_collection 'COLLECT (Nonius, 2001).'
_computing_data_reduction 'DENZO/SCALEPACK (Otwinowski & Minor, 1997)'
_computing_molecular_graphics 'Olex2 (Dolomanov et al., 2009)'
_computing_publication_material 'Olex2 (Dolomanov et al., 2009)'
_computing_structure_refinement 'ShelXL (Sheldrick, 2015)'
_computing_structure_solution 'ShelXT (Sheldrick, 2015)'
_diffrn_ambient_temperature 170
_diffrn_measured_fraction_theta_full 0.947
_diffrn_measured_fraction_theta_max 0.948
_diffrn_measurement_device_type 'Bruker APEX-II CCD'
_diffrn_measurement_method '\w scans'
_diffrn_radiation_monochromator graphite
_diffrn_radiation_type MoK\a
_diffrn_radiation_wavelength 0.71073
_diffrn_reflns_av_R_equivalents 0.0464
_diffrn_reflns_av_unetI/netI 0.0551
_diffrn_reflns_Laue_measured_fraction_full 0.947
_diffrn_reflns_Laue_measured_fraction_max 0.948
_diffrn_reflns_limit_h_max 9
_diffrn_reflns_limit_h_min -9
_diffrn_reflns_limit_k_max 17
_diffrn_reflns_limit_k_min -17
_diffrn_reflns_limit_l_max 17
_diffrn_reflns_limit_l_min -17
_diffrn_reflns_number 5158
_diffrn_reflns_point_group_measured_fraction_full 0.947
_diffrn_reflns_point_group_measured_fraction_max 0.948
_diffrn_reflns_theta_full 25.242
_diffrn_reflns_theta_max 25.679
_diffrn_reflns_theta_min 2.759
_diffrn_standards_number 0
_exptl_absorpt_coefficient_mu 1.414
_exptl_absorpt_correction_T_max 0.7457
_exptl_absorpt_correction_T_min 0.5855
_exptl_absorpt_correction_type multi-scan
_exptl_absorpt_process_details
'SADABS-2012/1 (Bruker,2012) was used for absorption correction. wR2(int) was 0.1164 before and 0.0900 after correction. The Ratio of minimum to maximum transmission is 0.7852. The \l/2 correction factor is 0.0015.'
_exptl_crystal_colour colourless
_exptl_crystal_colour_primary colourless
_exptl_crystal_density_diffrn 1.876
_exptl_crystal_description block
_exptl_crystal_F_000 896
_exptl_crystal_size_max 0.28
_exptl_crystal_size_mid 0.1
_exptl_crystal_size_min 0.08
_refine_diff_density_max 0.769
_refine_diff_density_min -1.080
_refine_diff_density_rms 0.150
_refine_ls_extinction_method none
_refine_ls_goodness_of_fit_ref 1.138
_refine_ls_hydrogen_treatment constr
_refine_ls_matrix_type full
_refine_ls_number_parameters 210
_refine_ls_number_reflns 2894
_refine_ls_number_restraints 18
_refine_ls_restrained_S_all 1.136
_refine_ls_R_factor_all 0.1163
_refine_ls_R_factor_gt 0.0912
_refine_ls_shift/su_max 0.000
_refine_ls_shift/su_mean 0.000
_refine_ls_structure_factor_coef Fsqd
_refine_ls_weighting_details 'w=1/[\s^2^(Fo^2^)+27.0691P] where P=(Fo^2^+2Fc^2^)/3'
_refine_ls_weighting_scheme calc
_refine_ls_wR_factor_gt 0.1889
_refine_ls_wR_factor_ref 0.2015
_reflns_Friedel_coverage 0.000
_reflns_number_gt 2202
_reflns_number_total 2894
_reflns_threshold_expression 'I > 2\s(I)'
_cod_data_source_file d0cc02758h2.cif
_cod_data_source_block 1c
_cod_depositor_comments 'Adding full bibliography for 7126741--7126748.cif.'
_cod_database_code 7126744
_shelxl_version_number 2014/6
_shelx_space_group_comment
;
The symmetry employed for this shelxl refinement is uniquely defined
by the following loop, which should always be used as a source of
symmetry information in preference to the above space-group names.
They are only intended as comments.
;
_shelx_estimated_absorpt_t_max 0.895
_shelx_estimated_absorpt_t_min 0.693
_olex2_refinement_description
;
1. Fixed Uiso
 At 1.2 times of:
  All C(H) groups
 At 1.5 times of:
  All C(H,H,H) groups
2. Uiso/Uaniso restraints and constraints
C18 \\sim N17 \\sim C19 \\sim C14: within 1.7A with sigma of 0.02 and sigma for
terminal atoms of 0.04
3.a Aromatic/amide H refined with riding coordinates:
 C2(H2), C3(H3), C4(H4), C5(H5), C6(H6), C12(H12), C13(H13), C15(H15), C16(H16)
3.b Idealised Me refined as rotating group:
 C18(H18A,H18B,H18C), C19(H19A,H19B,H19C)
;
_olex2_submission_special_instructions 'No special instructions were received'

loop_
_space_group_symop_operation_xyz
'x, y, z'
'-x+1/2, y+1/2, -z+1/2'
'-x, -y, -z'
'x-1/2, -y-1/2, z-1/2'

loop_
_atom_site_label
_atom_site_type_symbol
_atom_site_fract_x
_atom_site_fract_y
_atom_site_fract_z
_atom_site_U_iso_or_equiv
_atom_site_adp_type
_atom_site_occupancy
_atom_site_site_symmetry_order
_atom_site_calc_flag
_atom_site_refinement_flags_posn
_atom_site_refinement_flags_adp
_atom_site_refinement_flags_occupancy
_atom_site_disorder_assembly
_atom_site_disorder_group
Ag1 Ag 0.18288(14) 0.53163(7) 0.45521(6) 0.0581(3) Uani 1 1 d . . . . .
P51 P 0.1015(5) 0.2245(2) 0.4848(3) 0.0615(10) Uani 1 1 d . . . . .
F52 F 0.2934(12) 0.1864(6) 0.4972(7) 0.094(3) Uani 1 1 d . . . . .
F53 F 0.0759(13) 0.2167(6) 0.3768(5) 0.092(3) Uani 1 1 d . . . . .
F54 F -0.0912(13) 0.2635(7) 0.4769(8) 0.110(3) Uani 1 1 d . . . . .
F55 F 0.1274(17) 0.2353(7) 0.5961(6) 0.127(4) Uani 1 1 d . . . . .
F56 F 0.0362(14) 0.1201(5) 0.4925(8) 0.107(3) Uani 1 1 d . . . . .
F57 F 0.1642(15) 0.3297(5) 0.4795(6) 0.100(3) Uani 1 1 d . . . . .
N1 N -0.0017(13) 0.5258(7) 0.3300(6) 0.051(2) Uani 1 1 d . . . . .
N11 N 0.3802(14) 0.5488(7) 0.5743(6) 0.050(2) Uani 1 1 d . . . . .
N17 N 0.7483(17) 0.6000(10) 0.8176(7) 0.078(3) Uani 1 1 d . U . . .
C2 C -0.0566(17) 0.6012(9) 0.2808(8) 0.055(3) Uani 1 1 d . . . . .
H2 H -0.0141 0.6603 0.3050 0.066 Uiso 1 1 calc R . . . .
C3 C -0.172(2) 0.6010(12) 0.1962(10) 0.077(4) Uani 1 1 d . . . . .
H3 H -0.2072 0.6577 0.1641 0.092 Uiso 1 1 calc R . . . .
C4 C -0.2328(19) 0.5158(12) 0.1611(9) 0.071(4) Uani 1 1 d . . . . .
H4 H -0.3111 0.5117 0.1034 0.085 Uiso 1 1 calc R . . . .
C5 C -0.1773(19) 0.4351(11) 0.2121(9) 0.068(4) Uani 1 1 d . . . . .
H5 H -0.2183 0.3752 0.1894 0.082 Uiso 1 1 calc R . . . .
C6 C -0.0624(19) 0.4424(9) 0.2956(8) 0.059(3) Uani 1 1 d . . . . .
H6 H -0.0254 0.3870 0.3296 0.071 Uiso 1 1 calc R . . . .
C12 C 0.4507(16) 0.6330(9) 0.5971(8) 0.054(3) Uani 1 1 d . . . . .
H12 H 0.4125 0.6836 0.5561 0.065 Uiso 1 1 calc R . . . .
C13 C 0.5718(19) 0.6526(10) 0.6733(8) 0.064(4) Uani 1 1 d . . . . .
H13 H 0.6178 0.7142 0.6826 0.076 Uiso 1 1 calc R . . . .
C14 C 0.6292(17) 0.5822(10) 0.7383(8) 0.057(3) Uani 1 1 d . U . . .
C15 C 0.5580(19) 0.4905(10) 0.7155(9) 0.066(4) Uani 1 1 d . . . . .
H15 H 0.5943 0.4383 0.7547 0.079 Uiso 1 1 calc R . . . .
C16 C 0.4330(17) 0.4794(9) 0.6336(9) 0.059(3) Uani 1 1 d . . . . .
H16 H 0.3836 0.4190 0.6201 0.071 Uiso 1 1 calc R . . . .
C18 C 0.814(2) 0.6925(13) 0.8420(10) 0.088(5) Uani 1 1 d . U . . .
H18A H 0.8288 0.7262 0.7857 0.133 Uiso 1 1 calc GR . . . .
H18B H 0.9262 0.6878 0.8843 0.133 Uiso 1 1 calc GR . . . .
H18C H 0.7319 0.7266 0.8728 0.133 Uiso 1 1 calc GR . . . .
C19 C 0.790(2) 0.5265(13) 0.8920(9) 0.092(5) Uani 1 1 d . U . . .
H19A H 0.6823 0.5012 0.9068 0.137 Uiso 1 1 calc GR . . . .
H19B H 0.8593 0.5546 0.9480 0.137 Uiso 1 1 calc GR . . . .
H19C H 0.8565 0.4757 0.8699 0.137 Uiso 1 1 calc GR . . . .

loop_
_atom_site_aniso_label
_atom_site_aniso_U_11
_atom_site_aniso_U_22
_atom_site_aniso_U_33
_atom_site_aniso_U_23
_atom_site_aniso_U_13
_atom_site_aniso_U_12
Ag1 0.0675(7) 0.0620(6) 0.0433(5) -0.0099(5) 0.0064(4) -0.0028(5)
P51 0.078(3) 0.0416(17) 0.065(2) 0.0087(15) 0.0142(19) 0.0049(17)
F52 0.072(6) 0.087(6) 0.117(7) -0.008(5) 0.001(5) 0.015(5)
F53 0.137(9) 0.076(5) 0.054(4) -0.010(4) -0.006(5) -0.017(6)
F54 0.089(7) 0.092(7) 0.158(10) 0.013(6) 0.046(7) 0.020(6)
F55 0.199(12) 0.111(8) 0.074(6) 0.028(6) 0.034(7) 0.079(8)
F56 0.120(9) 0.046(4) 0.159(9) 0.030(5) 0.036(7) -0.008(5)
F57 0.171(10) 0.040(4) 0.092(6) -0.005(4) 0.030(7) -0.015(5)
N1 0.053(6) 0.052(6) 0.047(5) -0.008(5) 0.008(5) -0.004(5)
N11 0.065(7) 0.052(6) 0.033(5) -0.003(4) 0.010(4) 0.002(5)
N17 0.076(8) 0.120(9) 0.040(5) 0.024(6) 0.012(5) 0.025(7)
C2 0.052(8) 0.058(7) 0.055(7) -0.004(6) 0.007(6) -0.010(6)
C3 0.081(12) 0.095(11) 0.056(8) 0.005(8) 0.016(8) -0.002(9)
C4 0.063(9) 0.105(12) 0.045(7) -0.010(8) 0.009(7) -0.015(9)
C5 0.065(10) 0.084(10) 0.059(8) -0.028(8) 0.020(7) -0.009(8)
C6 0.081(10) 0.052(7) 0.049(7) -0.006(6) 0.023(7) 0.010(7)
C12 0.053(8) 0.057(7) 0.051(7) 0.004(6) 0.006(6) 0.007(6)
C13 0.078(10) 0.073(9) 0.040(6) 0.007(6) 0.012(7) 0.004(8)
C14 0.060(8) 0.078(8) 0.036(6) 0.002(6) 0.015(6) 0.000(7)
C15 0.065(9) 0.083(10) 0.052(7) 0.031(7) 0.018(7) 0.021(8)
C16 0.055(8) 0.054(7) 0.072(8) -0.001(7) 0.023(7) -0.007(6)
C18 0.073(11) 0.130(14) 0.059(9) -0.012(9) 0.002(8) -0.003(10)
C19 0.072(10) 0.149(15) 0.054(8) 0.047(9) 0.012(7) 0.031(11)

loop_
_atom_type_symbol
_atom_type_description
_atom_type_scat_dispersion_real
_atom_type_scat_dispersion_imag
_atom_type_scat_source
C C 0.0033 0.0016 'International Tables Vol C Tables 4.2.6.8 and 6.1.1.4'
H H 0.0000 0.0000 'International Tables Vol C Tables 4.2.6.8 and 6.1.1.4'
Ag Ag -0.8971 1.1015 'International Tables Vol C Tables 4.2.6.8 and 6.1.1.4'
F F 0.0171 0.0103 'International Tables Vol C Tables 4.2.6.8 and 6.1.1.4'
N N 0.0061 0.0033 'International Tables Vol C Tables 4.2.6.8 and 6.1.1.4'
P P 0.1023 0.0942 'International Tables Vol C Tables 4.2.6.8 and 6.1.1.4'

loop_
_geom_angle_atom_site_label_1
_geom_angle_atom_site_label_2
_geom_angle_atom_site_label_3
_geom_angle
_geom_angle_site_symmetry_1
_geom_angle_site_symmetry_3
_geom_angle_publ_flag
N1 Ag1 N11 174.1(4) . . ?
F52 P51 F54 177.6(6) . . ?
F52 P51 F55 88.7(6) . . ?
F52 P51 F56 89.0(5) . . ?
F52 P51 F57 91.9(6) . . ?
F53 P51 F52 91.9(6) . . ?
F53 P51 F54 90.5(6) . . ?
F53 P51 F55 178.6(5) . . ?
F53 P51 F56 91.3(5) . . ?
F53 P51 F57 90.0(5) . . ?
F54 P51 F55 88.9(6) . . ?
F56 P51 F54 91.1(6) . . ?
F56 P51 F55 90.0(6) . . ?
F57 P51 F54 88.0(6) . . ?
F57 P51 F55 88.7(6) . . ?
F57 P51 F56 178.4(6) . . ?
C2 N1 Ag1 122.8(8) . . ?
C2 N1 C6 117.3(10) . . ?
C6 N1 Ag1 119.8(9) . . ?
C12 N11 Ag1 120.9(8) . . ?
C16 N11 Ag1 122.8(9) . . ?
C16 N11 C12 116.1(11) . . ?
C14 N17 C18 122.5(12) . . ?
C14 N17 C19 120.5(14) . . ?
C18 N17 C19 116.0(13) . . ?
N1 C2 H2 117.4 . . ?
N1 C2 C3 125.1(13) . . ?
C3 C2 H2 117.4 . . ?
C2 C3 H3 121.3 . . ?
C4 C3 C2 117.4(14) . . ?
C4 C3 H3 121.3 . . ?
C3 C4 H4 120.7 . . ?
C3 C4 C5 118.5(13) . . ?
C5 C4 H4 120.7 . . ?
C4 C5 H5 120.1 . . ?
C6 C5 C4 119.9(13) . . ?
C6 C5 H5 120.1 . . ?
N1 C6 C5 121.8(13) . . ?
N1 C6 H6 119.1 . . ?
C5 C6 H6 119.1 . . ?
N11 C12 H12 117.1 . . ?
N11 C12 C13 125.8(12) . . ?
C13 C12 H12 117.1 . . ?
C12 C13 H13 119.9 . . ?
C12 C13 C14 120.1(13) . . ?
C14 C13 H13 119.9 . . ?
N17 C14 C13 121.7(13) . . ?
N17 C14 C15 122.7(12) . . ?
C13 C14 C15 115.5(12) . . ?
C14 C15 H15 120.7 . . ?
C16 C15 C14 118.7(11) . . ?
C16 C15 H15 120.7 . . ?
N11 C16 C15 123.7(12) . . ?
N11 C16 H16 118.2 . . ?
C15 C16 H16 118.2 . . ?
N17 C18 H18A 109.5 . . ?
N17 C18 H18B 109.5 . . ?
N17 C18 H18C 109.5 . . ?
H18A C18 H18B 109.5 . . ?
H18A C18 H18C 109.5 . . ?
H18B C18 H18C 109.5 . . ?
N17 C19 H19A 109.5 . . ?
N17 C19 H19B 109.5 . . ?
N17 C19 H19C 109.5 . . ?
H19A C19 H19B 109.5 . . ?
H19A C19 H19C 109.5 . . ?
H19B C19 H19C 109.5 . . ?

loop_
_geom_bond_atom_site_label_1
_geom_bond_atom_site_label_2
_geom_bond_distance
_geom_bond_site_symmetry_2
_geom_bond_publ_flag
Ag1 N1 2.117(10) . ?
Ag1 N11 2.121(10) . ?
P51 F52 1.578(9) . ?
P51 F53 1.561(8) . ?
P51 F54 1.594(10) . ?
P51 F55 1.611(10) . ?
P51 F56 1.584(8) . ?
P51 F57 1.584(8) . ?
N1 C2 1.322(15) . ?
N1 C6 1.343(15) . ?
N11 C12 1.337(15) . ?
N11 C16 1.331(15) . ?
N17 C14 1.373(17) . ?
N17 C18 1.44(2) . ?
N17 C19 1.503(16) . ?
C2 H2 0.9500 . ?
C2 C3 1.392(18) . ?
C3 H3 0.9500 . ?
C3 C4 1.37(2) . ?
C4 H4 0.9500 . ?
C4 C5 1.40(2) . ?
C5 H5 0.9500 . ?
C5 C6 1.383(18) . ?
C6 H6 0.9500 . ?
C12 H12 0.9500 . ?
C12 C13 1.354(17) . ?
C13 H13 0.9500 . ?
C13 C14 1.399(17) . ?
C14 C15 1.437(19) . ?
C15 H15 0.9500 . ?
C15 C16 1.409(18) . ?
C16 H16 0.9500 . ?
C18 H18A 0.9800 . ?
C18 H18B 0.9800 . ?
C18 H18C 0.9800 . ?
C19 H19A 0.9800 . ?
C19 H19B 0.9800 . ?
C19 H19C 0.9800 . ?
